data_7122039
loop_
_publ_author_name
'Gee, Jack C.'
'Fuller, Beth A.'
'Lockett, Hannah-Marie'
'Sedghi, Gita'
'Robertson, Craig M.'
'Luzyanin, Konstantin V.'

_publ_section_title
;
 Visible light accelerated hydrosilylation of alkynes using
 platinum-[acyclic diaminocarbene] photocatalysts.
;
_journal_issue 68
_journal_name_full 'Chemical communications (Cambridge, England)'
_journal_page_first 9450
_journal_page_last 9453
_journal_paper_doi 10.1039/c8cc04287j
_journal_volume 54
_journal_year 2018
_chemical_formula_moiety 'C41 H40 Cl2 N6 Pt2, C H Cl3'
_chemical_formula_sum 'C42 H41 Cl5 N6 Pt2'
_chemical_formula_weight 1197.24
_space_group_crystal_system triclinic
_space_group_IT_number 2
_space_group_name_Hall '-P 1'
_space_group_name_H-M_alt 'P -1'
_symmetry_space_group_name_Hall '-P 1'
_symmetry_space_group_name_H-M 'P -1'
_atom_sites_solution_hydrogens geom
_atom_sites_solution_primary dual
_audit_creation_date 2018-05-01
_audit_creation_method
;
Olex2 1.2
(compiled 2018.04.26 svn.r3504 for OlexSys, GUI svn.r5492)
;
_audit_update_record
;
2018-05-01 deposited with the CCDC.
2018-07-26 downloaded from the CCDC.
;
_cell_angle_alpha 109.7880(10)
_cell_angle_beta 96.4340(10)
_cell_angle_gamma 99.5290(10)
_cell_formula_units_Z 2
_cell_length_a 10.8699(6)
_cell_length_b 12.8241(8)
_cell_length_c 17.0041(10)
_cell_measurement_reflns_used 6830
_cell_measurement_temperature 100
_cell_measurement_theta_max 25.06
_cell_measurement_theta_min 2.30
_cell_volume 2163.2(2)
_computing_cell_refinement 'SAINT V8.30C (?, 2016)'
_computing_data_reduction 'SAINT V8.30C (?, 2016)'
_computing_molecular_graphics 'Olex2 (Dolomanov et al., 2009)'
_computing_publication_material 'Olex2 (Dolomanov et al., 2009)'
_computing_structure_refinement 'ShelXL (Sheldrick, 2015)'
_computing_structure_solution 'ShelXT (Sheldrick, 2015)'
_diffrn_ambient_temperature 100
_diffrn_measured_fraction_theta_full 1.000
_diffrn_measured_fraction_theta_max 0.993
_diffrn_measurement_device_type 'Bruker APEX-II CCD'
_diffrn_measurement_method '\f and \w scans'
_diffrn_radiation_monochromator graphite
_diffrn_radiation_type MoK\a
_diffrn_radiation_wavelength 0.71073
_diffrn_reflns_av_R_equivalents 0.0609
_diffrn_reflns_av_unetI/netI 0.0638
_diffrn_reflns_Laue_measured_fraction_full 1.000
_diffrn_reflns_Laue_measured_fraction_max 0.993
_diffrn_reflns_limit_h_max 13
_diffrn_reflns_limit_h_min -13
_diffrn_reflns_limit_k_max 16
_diffrn_reflns_limit_k_min -16
_diffrn_reflns_limit_l_max 21
_diffrn_reflns_limit_l_min -21
_diffrn_reflns_number 32975
_diffrn_reflns_point_group_measured_fraction_full 1.000
_diffrn_reflns_point_group_measured_fraction_max 0.993
_diffrn_reflns_theta_full 25.242
_diffrn_reflns_theta_max 26.478
_diffrn_reflns_theta_min 1.294
_diffrn_standards_number 0
_exptl_absorpt_coefficient_mu 6.806
_exptl_absorpt_correction_T_max 0.7454
_exptl_absorpt_correction_T_min 0.5950
_exptl_absorpt_correction_type multi-scan
_exptl_absorpt_process_details
'SADABS-2012/1 (Bruker,2012) was used for absorption correction. wR2(int) was 0.1082 before and 0.0564 after correction. The Ratio of minimum to maximum transmission is 0.7982. The \l/2 correction factor is 0.0015.'
_exptl_crystal_colour yellow
_exptl_crystal_colour_primary yellow
_exptl_crystal_density_diffrn 1.838
_exptl_crystal_description needle
_exptl_crystal_F_000 1152
_exptl_crystal_size_max 0.6
_exptl_crystal_size_mid 0.2
_exptl_crystal_size_min 0.2
_refine_diff_density_max 1.169
_refine_diff_density_min -0.988
_refine_diff_density_rms 0.178
_refine_ls_extinction_method none
_refine_ls_goodness_of_fit_ref 1.008
_refine_ls_hydrogen_treatment constr
_refine_ls_matrix_type full
_refine_ls_number_parameters 504
_refine_ls_number_reflns 8883
_refine_ls_number_restraints 0
_refine_ls_restrained_S_all 1.008
_refine_ls_R_factor_all 0.0542
_refine_ls_R_factor_gt 0.0332
_refine_ls_shift/su_max 0.001
_refine_ls_shift/su_mean 0.000
_refine_ls_structure_factor_coef Fsqd
_refine_ls_weighting_details 'w=1/[\s^2^(Fo^2^)+(0.0164P)^2^+2.3956P] where P=(Fo^2^+2Fc^2^)/3'
_refine_ls_weighting_scheme calc
_refine_ls_wR_factor_gt 0.0574
_refine_ls_wR_factor_ref 0.0643
_reflns_Friedel_coverage 0.000
_reflns_number_gt 6740
_reflns_number_total 8883
_reflns_threshold_expression 'I > 2\s(I)'
_cod_data_source_file c8cc04287j2.cif
_cod_data_source_block kl_yg_mn1_blocks_again_0m
_cod_depositor_comments 'Adding full bibliography for 7122039.cif.'
_cod_database_code 7122039
_shelxl_version_number 2013-3
_shelx_space_group_comment
;
The symmetry employed for this shelxl refinement is uniquely defined
by the following loop, which should always be used as a source of
symmetry information in preference to the above space-group names.
They are only intended as comments.
;
_shelx_estimated_absorpt_t_max 0.343
_shelx_estimated_absorpt_t_min 0.106
_olex2_refinement_description
;
1. Fixed Uiso
 At 1.2 times of:
  All C(H) groups
 At 1.5 times of:
  All C(H,H,H) groups
2.a Ternary CH refined with riding coordinates:
 C013(H013)
2.b Aromatic/amide H refined with riding coordinates:
 C00F(H00F), C00K(H00K), C00L(H00L), C00T(H00T), C00V(H00V), C00W(H00W),
 C00Y(H00Y), C014(H014), C018(H018), C019(H019), C01B(H01P), C01C(H01Q),
 C01D(H01R), C01G(H01V), C01H(H01W), C01J(H01X)
2.c Idealised Me refined as rotating group:
 C00Q(H00A,H00B,H00C), C00U(H00D,H00E,H00G), C010(H01A,H01B,H01C), C011(H01D,
 H01E,H01F), C012(H01G,H01H,H01I), C016(H01J,H01K,H01L), C017(H01M,H01N,H01O),
 C01F(H01S,H01T,H01U)
;
_olex2_submission_special_instructions 'No special instructions were received'

loop_
_space_group_symop_operation_xyz
'x, y, z'
'-x, -y, -z'

loop_
_atom_site_label
_atom_site_type_symbol
_atom_site_fract_x
_atom_site_fract_y
_atom_site_fract_z
_atom_site_U_iso_or_equiv
_atom_site_adp_type
_atom_site_occupancy
_atom_site_site_symmetry_order
_atom_site_calc_flag
_atom_site_refinement_flags_posn
Pt01 Pt 0.35659(2) 0.29035(2) 0.32374(2) 0.01303(6) Uani 1 1 d .
Pt02 Pt 0.52505(2) 0.56697(2) 0.21279(2) 0.01421(6) Uani 1 1 d .
Cl03 Cl 0.20437(12) 0.18530(12) 0.37209(9) 0.0201(3) Uani 1 1 d .
Cl04 Cl 0.37672(13) 0.67799(12) 0.18878(9) 0.0192(3) Uani 1 1 d .
Cl05 Cl 0.16941(15) 0.83326(14) 0.01106(10) 0.0310(4) Uani 1 1 d .
Cl06 Cl 0.27508(17) 0.98624(17) 0.18333(11) 0.0496(5) Uani 1 1 d .
Cl07 Cl 0.43915(16) 0.92037(16) 0.06071(13) 0.0529(6) Uani 1 1 d .
N008 N 0.2255(4) 0.3447(4) 0.2616(3) 0.0146(10) Uani 1 1 d .
N009 N 0.4073(4) 0.4419(4) 0.2362(3) 0.0118(10) Uani 1 1 d .
N00A N 0.7082(4) 0.7524(4) 0.1820(3) 0.0195(11) Uani 1 1 d .
N00B N 0.7612(4) 0.4768(4) 0.2327(3) 0.0155(10) Uani 1 1 d .
N00C N 0.5365(4) 0.1905(4) 0.4150(3) 0.0155(11) Uani 1 1 d .
N00D N 0.5935(4) 0.4085(4) 0.2839(3) 0.0136(10) Uani 1 1 d .
C00E C 0.6479(5) 0.4819(5) 0.2411(3) 0.0170(13) Uani 1 1 d .
C00F C 0.1982(5) 0.4373(5) 0.1631(3) 0.0144(12) Uani 1 1 d .
H00F H 0.2340 0.4796 0.1318 0.017 Uiso 1 1 calc R
C00G C 0.4665(5) 0.3868(5) 0.2789(3) 0.0136(12) Uani 1 1 d .
C00H C 0.6444(5) 0.6805(5) 0.1950(3) 0.0189(13) Uani 1 1 d .
C00I C 0.6802(5) 0.3606(5) 0.3257(3) 0.0148(12) Uani 1 1 d .
C00J C 0.2753(5) 0.4105(5) 0.2202(3) 0.0147(12) Uani 1 1 d .
C00K C 0.9438(5) 0.9899(5) 0.1817(4) 0.0209(14) Uani 1 1 d .
H00K H 1.0125 1.0480 0.2188 0.025 Uiso 1 1 calc R
C00L C 0.6971(5) 0.1479(6) 0.5975(4) 0.0242(15) Uani 1 1 d .
H00L H 0.7251 0.1864 0.6570 0.029 Uiso 1 1 calc R
C00M C 0.7388(5) 0.4255(5) 0.4097(4) 0.0201(14) Uani 1 1 d .
C00N C 0.4776(5) 0.2334(5) 0.3791(3) 0.0175(13) Uani 1 1 d .
C00O C 0.6393(5) 0.2031(5) 0.5508(4) 0.0183(13) Uani 1 1 d .
C00P C 0.6002(5) 0.1401(5) 0.4643(3) 0.0162(13) Uani 1 1 d .
C00Q C 0.6902(5) 0.4214(5) 0.0502(3) 0.0244(15) Uani 1 1 d .
H00A H 0.6804 0.3567 0.0690 0.037 Uiso 1 1 calc GR
H00B H 0.7007 0.3960 -0.0094 0.037 Uiso 1 1 calc GR
H00C H 0.6146 0.4538 0.0558 0.037 Uiso 1 1 calc GR
C00R C 0.8040(5) 0.5094(5) 0.1037(4) 0.0207(14) Uani 1 1 d .
C00S C 0.7075(5) 0.2570(5) 0.2796(4) 0.0182(13) Uani 1 1 d .
C00T C 0.7149(5) 0.0395(5) 0.5605(4) 0.0276(16) Uani 1 1 d .
H00T H 0.7553 0.0048 0.5943 0.033 Uiso 1 1 calc R
C00U C 0.9062(5) 0.9284(5) 0.3050(3) 0.0260(15) Uani 1 1 d .
H00D H 0.9793 0.9915 0.3345 0.039 Uiso 1 1 calc GR
H00E H 0.9262 0.8579 0.3080 0.039 Uiso 1 1 calc GR
H00G H 0.8328 0.9435 0.3322 0.039 Uiso 1 1 calc GR
C00V C 0.8576(6) 0.2816(6) 0.4036(5) 0.0342(18) Uani 1 1 d .
H00V H 0.9191 0.2542 0.4307 0.041 Uiso 1 1 calc R
C00W C 0.0671(5) 0.4017(5) 0.1521(4) 0.0213(14) Uani 1 1 d .
H00W H 0.0127 0.4199 0.1132 0.026 Uiso 1 1 calc R
C00X C 0.8328(5) 0.5377(5) 0.1916(4) 0.0175(13) Uani 1 1 d .
C00Y C 0.0984(5) 0.3124(5) 0.2520(4) 0.0203(14) Uani 1 1 d .
H00Y H 0.0643 0.2695 0.2835 0.024 Uiso 1 1 calc R
C00Z C 0.6162(5) 0.0295(5) 0.4229(4) 0.0189(13) Uani 1 1 d .
C010 C 0.5686(6) -0.0323(5) 0.3295(4) 0.0295(16) Uani 1 1 d .
H01A H 0.4794 -0.0297 0.3159 0.044 Uiso 1 1 calc GR
H01B H 0.5763 -0.1115 0.3139 0.044 Uiso 1 1 calc GR
H01C H 0.6190 0.0040 0.2977 0.044 Uiso 1 1 calc GR
C011 C 0.6180(6) 0.3202(5) 0.5904(4) 0.0269(15) Uani 1 1 d .
H01D H 0.5271 0.3168 0.5891 0.040 Uiso 1 1 calc GR
H01E H 0.6500 0.3667 0.5585 0.040 Uiso 1 1 calc GR
H01F H 0.6631 0.3540 0.6494 0.040 Uiso 1 1 calc GR
C012 C 0.9728(5) 0.6428(6) 0.3354(4) 0.0299(16) Uani 1 1 d .
H01G H 0.9084 0.6784 0.3635 0.045 Uiso 1 1 calc GR
H01H H 1.0562 0.6943 0.3590 0.045 Uiso 1 1 calc GR
H01I H 0.9739 0.5717 0.3448 0.045 Uiso 1 1 calc GR
C013 C 0.2987(6) 0.8752(6) 0.0954(4) 0.0298(16) Uani 1 1 d .
H013 H 0.3074 0.8090 0.1123 0.036 Uiso 1 1 calc R
C014 C 0.7978(5) 0.2184(5) 0.3204(4) 0.0261(15) Uani 1 1 d .
H014 H 0.8188 0.1482 0.2910 0.031 Uiso 1 1 calc R
C015 C 0.8759(5) 0.9167(5) 0.2135(4) 0.0199(13) Uani 1 1 d .
C016 C 0.7051(6) 0.5354(5) 0.4557(4) 0.0286(15) Uani 1 1 d .
H01J H 0.7155 0.5845 0.4225 0.043 Uiso 1 1 calc GR
H01K H 0.7610 0.5726 0.5113 0.043 Uiso 1 1 calc GR
H01L H 0.6168 0.5212 0.4636 0.043 Uiso 1 1 calc GR
C017 C 0.6430(5) 0.1899(5) 0.1890(4) 0.0285(15) Uani 1 1 d .
H01M H 0.5524 0.1635 0.1871 0.043 Uiso 1 1 calc GR
H01N H 0.6810 0.1244 0.1656 0.043 Uiso 1 1 calc GR
H01O H 0.6535 0.2383 0.1551 0.043 Uiso 1 1 calc GR
C018 C 0.0167(5) 0.3397(5) 0.1980(4) 0.0227(14) Uani 1 1 d .
H018 H -0.0725 0.3165 0.1923 0.027 Uiso 1 1 calc R
C019 C 0.6743(5) -0.0192(5) 0.4741(4) 0.0251(15) Uani 1 1 d .
H019 H 0.6864 -0.0944 0.4495 0.030 Uiso 1 1 calc R
C01A C 0.7471(5) 0.8188(5) 0.0689(3) 0.0188(13) Uani 1 1 d .
C01B C 0.8176(5) 0.8961(5) 0.0431(4) 0.0256(15) Uani 1 1 d .
H01P H 0.7987 0.8908 -0.0142 0.031 Uiso 1 1 calc R
C01C C 0.9158(6) 0.9819(5) 0.0989(4) 0.0253(15) Uani 1 1 d .
H01Q H 0.9634 1.0348 0.0798 0.030 Uiso 1 1 calc R
C01D C 0.8861(5) 0.5651(5) 0.0661(4) 0.0213(14) Uani 1 1 d .
H01R H 0.8697 0.5457 0.0062 0.026 Uiso 1 1 calc R
C01E C 0.9418(5) 0.6184(5) 0.2415(4) 0.0202(14) Uani 1 1 d .
C01F C 0.6427(5) 0.7218(5) 0.0099(4) 0.0275(15) Uani 1 1 d .
H01S H 0.6259 0.7307 -0.0450 0.041 Uiso 1 1 calc GR
H01T H 0.5655 0.7219 0.0347 0.041 Uiso 1 1 calc GR
H01U H 0.6687 0.6498 0.0018 0.041 Uiso 1 1 calc GR
C01G C 0.8289(5) 0.3824(6) 0.4468(4) 0.0283(16) Uani 1 1 d .
H01V H 0.8714 0.4245 0.5036 0.034 Uiso 1 1 calc R
C01H C 1.0199(5) 0.6744(5) 0.2021(4) 0.0249(15) Uani 1 1 d .
H01W H 1.0930 0.7308 0.2347 0.030 Uiso 1 1 calc R
C01I C 0.7783(5) 0.8316(5) 0.1545(4) 0.0190(13) Uani 1 1 d .
C01J C 0.9906(5) 0.6477(5) 0.1145(4) 0.0261(15) Uani 1 1 d .
H01X H 1.0435 0.6870 0.0880 0.031 Uiso 1 1 calc R

loop_
_atom_site_aniso_label
_atom_site_aniso_U_11
_atom_site_aniso_U_22
_atom_site_aniso_U_33
_atom_site_aniso_U_23
_atom_site_aniso_U_13
_atom_site_aniso_U_12
Pt01 0.01118(12) 0.01483(13) 0.01552(12) 0.00807(10) 0.00392(9) 0.00295(10)
Pt02 0.01169(12) 0.01676(14) 0.01634(13) 0.00854(11) 0.00404(9) 0.00251(10)
Cl03 0.0148(7) 0.0205(8) 0.0294(8) 0.0155(7) 0.0060(6) 0.0009(6)
Cl04 0.0188(7) 0.0213(8) 0.0215(8) 0.0114(7) 0.0041(6) 0.0072(6)
Cl05 0.0301(9) 0.0339(10) 0.0293(9) 0.0141(8) 0.0001(7) 0.0057(8)
Cl06 0.0414(11) 0.0581(14) 0.0344(10) -0.0057(10) -0.0010(8) 0.0243(10)
Cl07 0.0292(10) 0.0383(12) 0.0728(14) -0.0002(11) 0.0156(9) -0.0023(9)
N008 0.015(2) 0.017(3) 0.016(2) 0.010(2) 0.007(2) 0.005(2)
N009 0.009(2) 0.015(3) 0.012(2) 0.006(2) -0.0001(18) 0.000(2)
N00A 0.016(3) 0.018(3) 0.027(3) 0.010(2) 0.007(2) 0.002(2)
N00B 0.010(2) 0.018(3) 0.018(3) 0.008(2) -0.001(2) -0.001(2)
N00C 0.015(3) 0.019(3) 0.016(3) 0.008(2) 0.007(2) 0.006(2)
N00D 0.014(2) 0.013(3) 0.018(3) 0.010(2) 0.006(2) 0.002(2)
C00E 0.018(3) 0.021(4) 0.013(3) 0.008(3) 0.004(2) 0.002(3)
C00F 0.013(3) 0.017(3) 0.014(3) 0.007(3) 0.004(2) 0.000(2)
C00G 0.018(3) 0.012(3) 0.008(3) 0.000(2) 0.003(2) 0.003(2)
C00H 0.017(3) 0.023(4) 0.018(3) 0.005(3) 0.005(3) 0.008(3)
C00I 0.011(3) 0.017(3) 0.023(3) 0.015(3) 0.008(2) 0.004(2)
C00J 0.012(3) 0.018(3) 0.014(3) 0.005(3) 0.004(2) 0.004(2)
C00K 0.014(3) 0.019(4) 0.034(4) 0.013(3) 0.009(3) 0.005(3)
C00L 0.014(3) 0.038(4) 0.021(3) 0.018(3) -0.003(3) -0.005(3)
C00M 0.016(3) 0.025(4) 0.018(3) 0.009(3) 0.003(3) -0.003(3)
C00N 0.018(3) 0.022(4) 0.011(3) 0.006(3) 0.003(2) -0.002(3)
C00O 0.009(3) 0.023(4) 0.022(3) 0.010(3) 0.002(2) -0.001(3)
C00P 0.009(3) 0.018(3) 0.026(3) 0.014(3) 0.005(3) 0.000(2)
C00Q 0.021(3) 0.034(4) 0.020(3) 0.006(3) 0.009(3) 0.014(3)
C00R 0.018(3) 0.024(4) 0.023(3) 0.010(3) 0.005(3) 0.010(3)
C00S 0.015(3) 0.017(3) 0.025(3) 0.010(3) 0.011(3) 0.001(3)
C00T 0.017(3) 0.031(4) 0.044(4) 0.026(4) 0.002(3) 0.003(3)
C00U 0.027(4) 0.021(4) 0.025(3) 0.005(3) 0.003(3) 0.003(3)
C00V 0.020(4) 0.050(5) 0.058(5) 0.044(4) 0.014(3) 0.018(3)
C00W 0.012(3) 0.025(4) 0.028(3) 0.014(3) -0.001(3) 0.003(3)
C00X 0.015(3) 0.019(3) 0.025(3) 0.014(3) 0.008(3) 0.008(3)
C00Y 0.017(3) 0.022(4) 0.026(3) 0.012(3) 0.007(3) 0.004(3)
C00Z 0.011(3) 0.017(3) 0.028(3) 0.009(3) 0.009(3) -0.002(3)
C010 0.033(4) 0.023(4) 0.032(4) 0.009(3) 0.012(3) 0.001(3)
C011 0.035(4) 0.030(4) 0.022(3) 0.012(3) 0.011(3) 0.014(3)
C012 0.019(3) 0.043(5) 0.026(4) 0.020(3) -0.002(3) -0.008(3)
C013 0.027(4) 0.033(4) 0.029(4) 0.010(3) -0.001(3) 0.010(3)
C014 0.024(3) 0.022(4) 0.046(4) 0.020(3) 0.020(3) 0.014(3)
C015 0.016(3) 0.020(4) 0.028(3) 0.011(3) 0.008(3) 0.006(3)
C016 0.037(4) 0.028(4) 0.018(3) 0.007(3) 0.004(3) 0.003(3)
C017 0.025(4) 0.024(4) 0.037(4) 0.009(3) 0.008(3) 0.007(3)
C018 0.010(3) 0.031(4) 0.032(4) 0.018(3) 0.007(3) 0.004(3)
C019 0.021(3) 0.023(4) 0.044(4) 0.022(3) 0.016(3) 0.012(3)
C01A 0.013(3) 0.023(4) 0.019(3) 0.008(3) 0.002(2) -0.001(3)
C01B 0.024(3) 0.036(4) 0.028(4) 0.022(3) 0.015(3) 0.008(3)
C01C 0.022(3) 0.024(4) 0.040(4) 0.021(3) 0.015(3) 0.005(3)
C01D 0.015(3) 0.037(4) 0.018(3) 0.016(3) 0.005(3) 0.008(3)
C01E 0.017(3) 0.023(4) 0.020(3) 0.008(3) 0.001(3) 0.004(3)
C01F 0.026(4) 0.030(4) 0.032(4) 0.017(3) 0.006(3) 0.008(3)
C01G 0.016(3) 0.043(5) 0.029(4) 0.020(3) -0.004(3) 0.005(3)
C01H 0.010(3) 0.032(4) 0.031(4) 0.013(3) 0.000(3) 0.000(3)
C01I 0.017(3) 0.015(3) 0.028(3) 0.008(3) 0.011(3) 0.006(3)
C01J 0.020(3) 0.035(4) 0.036(4) 0.025(3) 0.012(3) 0.010(3)

loop_
_atom_type_symbol
_atom_type_description
_atom_type_scat_dispersion_real
_atom_type_scat_dispersion_imag
_atom_type_scat_source
C C 0.0033 0.0016 'International Tables Vol C Tables 4.2.6.8 and 6.1.1.4'
H H 0.0000 0.0000 'International Tables Vol C Tables 4.2.6.8 and 6.1.1.4'
Cl Cl 0.1484 0.1585 'International Tables Vol C Tables 4.2.6.8 and 6.1.1.4'
N N 0.0061 0.0033 'International Tables Vol C Tables 4.2.6.8 and 6.1.1.4'
Pt Pt -1.7033 8.3905 'International Tables Vol C Tables 4.2.6.8 and 6.1.1.4'

loop_
_geom_angle_atom_site_label_1
_geom_angle_atom_site_label_2
_geom_angle_atom_site_label_3
_geom_angle
N008 Pt01 Cl03 93.80(13)
C00G Pt01 Cl03 172.71(16)
C00G Pt01 N008 79.0(2)
C00N Pt01 Cl03 85.40(17)
C00N Pt01 N008 177.8(2)
C00N Pt01 C00G 101.8(2)
N009 Pt02 Cl04 100.57(12)
C00E Pt02 Cl04 175.97(16)
C00E Pt02 N009 79.0(2)
C00H Pt02 Cl04 83.28(17)
C00H Pt02 N009 175.90(19)
C00H Pt02 C00E 97.1(2)
C00J N008 Pt01 113.9(3)
C00Y N008 Pt01 126.1(4)
C00Y N008 C00J 119.6(5)
C00G N009 Pt02 115.1(3)
C00G N009 C00J 114.8(4)
C00J N009 Pt02 129.9(4)
C00H N00A C01I 172.2(6)
C00E N00B C00X 123.6(5)
C00N N00C C00P 174.5(5)
C00G N00D C00E 117.8(4)
C00G N00D C00I 124.9(4)
C00I N00D C00E 117.3(4)
N00B C00E Pt02 135.9(4)
N00B C00E N00D 113.1(5)
N00D C00E Pt02 111.0(3)
C00J C00F H00F 120.4
C00J C00F C00W 119.2(5)
C00W C00F H00F 120.4
N009 C00G Pt01 116.2(4)
N00D C00G Pt01 130.6(4)
N00D C00G N009 113.3(5)
N00A C00H Pt02 174.3(5)
C00M C00I N00D 117.5(5)
C00S C00I N00D 119.3(5)
C00S C00I C00M 123.1(5)
N008 C00J N009 115.2(5)
N008 C00J C00F 120.8(5)
C00F C00J N009 123.9(5)
C015 C00K H00K 118.7
C01C C00K H00K 118.7
C01C C00K C015 122.7(6)
C00O C00L H00L 118.9
C00T C00L H00L 118.9
C00T C00L C00O 122.2(6)
C00I C00M C016 120.6(5)
C01G C00M C00I 116.8(6)
C01G C00M C016 122.7(5)
N00C C00N Pt01 170.5(5)
C00L C00O C00P 115.1(6)
C00L C00O C011 122.8(5)
C00P C00O C011 122.0(5)
C00O C00P N00C 117.2(5)
C00O C00P C00Z 125.2(5)
C00Z C00P N00C 117.6(5)
H00A C00Q H00B 109.5
H00A C00Q H00C 109.5
H00B C00Q H00C 109.5
C00R C00Q H00A 109.5
C00R C00Q H00B 109.5
C00R C00Q H00C 109.5
C00X C00R C00Q 121.9(5)
C01D C00R C00Q 119.9(5)
C01D C00R C00X 118.1(5)
C00I C00S C017 121.5(5)
C014 C00S C00I 117.3(5)
C014 C00S C017 121.1(5)
C00L C00T H00T 119.9
C00L C00T C019 120.3(6)
C019 C00T H00T 119.9
H00D C00U H00E 109.5
H00D C00U H00G 109.5
H00E C00U H00G 109.5
C015 C00U H00D 109.5
C015 C00U H00E 109.5
C015 C00U H00G 109.5
C014 C00V H00V 119.7
C01G C00V H00V 119.7
C01G C00V C014 120.6(6)
C00F C00W H00W 120.2
C018 C00W C00F 119.6(5)
C018 C00W H00W 120.2
C00R C00X N00B 121.1(5)
C00R C00X C01E 121.8(5)
C01E C00X N00B 116.7(5)
N008 C00Y H00Y 119.0
N008 C00Y C018 121.9(5)
C018 C00Y H00Y 119.0
C00P C00Z C010 121.2(5)
C019 C00Z C00P 115.9(5)
C019 C00Z C010 122.8(6)
C00Z C010 H01A 109.5
C00Z C010 H01B 109.5
C00Z C010 H01C 109.5
H01A C010 H01B 109.5
H01A C010 H01C 109.5
H01B C010 H01C 109.5
C00O C011 H01D 109.5
C00O C011 H01E 109.5
C00O C011 H01F 109.5
H01D C011 H01E 109.5
H01D C011 H01F 109.5
H01E C011 H01F 109.5
H01G C012 H01H 109.5
H01G C012 H01I 109.5
H01H C012 H01I 109.5
C01E C012 H01G 109.5
C01E C012 H01H 109.5
C01E C012 H01I 109.5
Cl05 C013 Cl06 110.5(3)
Cl05 C013 Cl07 109.0(3)
Cl05 C013 H013 109.1
Cl06 C013 Cl07 110.0(4)
Cl06 C013 H013 109.1
Cl07 C013 H013 109.1
C00S C014 H014 119.7
C00V C014 C00S 120.6(6)
C00V C014 H014 119.7
C00K C015 C00U 121.9(5)
C00K C015 C01I 115.3(5)
C01I C015 C00U 122.8(5)
C00M C016 H01J 109.5
C00M C016 H01K 109.5
C00M C016 H01L 109.5
H01J C016 H01K 109.5
H01J C016 H01L 109.5
H01K C016 H01L 109.5
C00S C017 H01M 109.5
C00S C017 H01N 109.5
C00S C017 H01O 109.5
H01M C017 H01N 109.5
H01M C017 H01O 109.5
H01N C017 H01O 109.5
C00W C018 H018 120.7
C00Y C018 C00W 118.7(5)
C00Y C018 H018 120.7
C00T C019 C00Z 121.3(6)
C00T C019 H019 119.4
C00Z C019 H019 119.4
C01B C01A C01F 123.3(5)
C01B C01A C01I 116.7(5)
C01I C01A C01F 120.0(5)
C01A C01B H01P 119.2
C01A C01B C01C 121.5(6)
C01C C01B H01P 119.2
C00K C01C C01B 119.6(6)
C00K C01C H01Q 120.2
C01B C01C H01Q 120.2
C00R C01D H01R 119.6
C01J C01D C00R 120.8(5)
C01J C01D H01R 119.6
C00X C01E C012 120.2(5)
C01H C01E C00X 118.5(5)
C01H C01E C012 121.3(5)
C01A C01F H01S 109.5
C01A C01F H01T 109.5
C01A C01F H01U 109.5
H01S C01F H01T 109.5
H01S C01F H01U 109.5
H01T C01F H01U 109.5
C00M C01G H01V 119.2
C00V C01G C00M 121.6(6)
C00V C01G H01V 119.2
C01E C01H H01W 120.0
C01E C01H C01J 120.0(6)
C01J C01H H01W 120.0
C015 C01I N00A 118.2(5)
C015 C01I C01A 124.2(5)
C01A C01I N00A 117.6(5)
C01D C01J C01H 120.7(6)
C01D C01J H01X 119.6
C01H C01J H01X 119.6

loop_
_geom_bond_atom_site_label_1
_geom_bond_atom_site_label_2
_geom_bond_distance
Pt01 Cl03 2.3549(14)
Pt01 N008 2.030(4)
Pt01 C00G 1.974(5)
Pt01 C00N 1.913(6)
Pt02 Cl04 2.4083(13)
Pt02 N009 2.059(4)
Pt02 C00E 1.974(6)
Pt02 C00H 1.912(6)
Cl05 C013 1.760(6)
Cl06 C013 1.760(6)
Cl07 C013 1.775(6)
N008 C00J 1.356(7)
N008 C00Y 1.350(6)
N009 C00G 1.353(6)
N009 C00J 1.393(6)
N00A C00H 1.157(7)
N00A C01I 1.407(7)
N00B C00E 1.266(6)
N00B C00X 1.411(7)
N00C C00N 1.158(7)
N00C C00P 1.409(7)
N00D C00E 1.463(7)
N00D C00G 1.349(6)
N00D C00I 1.452(6)
C00F H00F 0.9500
C00F C00J 1.379(7)
C00F C00W 1.393(7)
C00I C00M 1.397(7)
C00I C00S 1.396(7)
C00K H00K 0.9500
C00K C015 1.386(7)
C00K C01C 1.372(8)
C00L H00L 0.9500
C00L C00O 1.393(8)
C00L C00T 1.374(8)
C00M C016 1.490(8)
C00M C01G 1.392(8)
C00O C00P 1.393(7)
C00O C011 1.492(8)
C00P C00Z 1.404(8)
C00Q H00A 0.9800
C00Q H00B 0.9800
C00Q H00C 0.9800
C00Q C00R 1.490(8)
C00R C00X 1.398(7)
C00R C01D 1.394(7)
C00S C014 1.388(8)
C00S C017 1.506(8)
C00T H00T 0.9500
C00T C019 1.383(8)
C00U H00D 0.9800
C00U H00E 0.9800
C00U H00G 0.9800
C00U C015 1.505(7)
C00V H00V 0.9500
C00V C014 1.388(9)
C00V C01G 1.360(9)
C00W H00W 0.9500
C00W C018 1.384(7)
C00X C01E 1.403(8)
C00Y H00Y 0.9500
C00Y C018 1.376(7)
C00Z C010 1.498(8)
C00Z C019 1.386(8)
C010 H01A 0.9800
C010 H01B 0.9800
C010 H01C 0.9800
C011 H01D 0.9800
C011 H01E 0.9800
C011 H01F 0.9800
C012 H01G 0.9800
C012 H01H 0.9800
C012 H01I 0.9800
C012 C01E 1.505(7)
C013 H013 1.0000
C014 H014 0.9500
C015 C01I 1.400(8)
C016 H01J 0.9800
C016 H01K 0.9800
C016 H01L 0.9800
C017 H01M 0.9800
C017 H01N 0.9800
C017 H01O 0.9800
C018 H018 0.9500
C019 H019 0.9500
C01A C01B 1.371(8)
C01A C01F 1.508(8)
C01A C01I 1.402(7)
C01B H01P 0.9500
C01B C01C 1.389(8)
C01C H01Q 0.9500
C01D H01R 0.9500
C01D C01J 1.375(8)
C01E C01H 1.391(8)
C01F H01S 0.9800
C01F H01T 0.9800
C01F H01U 0.9800
C01G H01V 0.9500
C01H H01W 0.9500
C01H C01J 1.396(8)
C01J H01X 0.9500
